data_7053810
loop_
_publ_author_name
'Klemps, Christian'
'Buchard, Antoine'
'Houdard, Romaric'
'Auffrant, Audrey'
'M\'ezailles, Nicolas'
'Le Goff, Xavier Fr\'ed\'eric'
'Ricard, Louis'
'Saussine, Lucien'
'Magna, Lionel'
'Le Floch, Pascal'

_publ_section_title
;
 Chromium (iii)-bis(iminophosphoranyl)methanido complexes: synthesis,
 X-ray crystal structures and catalytic ethylene oligomerization
;
_journal_issue 8
_journal_name_full 'New Journal of Chemistry'
_journal_page_first 1748
_journal_paper_doi 10.1039/b904619d
_journal_volume 33
_journal_year 2009
_chemical_formula_moiety 'C39 H35 Cl2 Cr N2 O2 P2, 2(C4 H8 O)'
_chemical_formula_sum 'C47 H51 Cl2 Cr N2 O4 P2'
_chemical_formula_weight 892.74
_chemical_name_systematic
;
?
;
_space_group_IT_number 2
_symmetry_cell_setting triclinic
_symmetry_space_group_name_Hall '-P 1'
_symmetry_space_group_name_H-M 'P -1'
_atom_sites_solution_hydrogens geom
_atom_sites_solution_primary direct
_atom_sites_solution_secondary difmap
_audit_creation_method SHELXL-97
_cell_angle_alpha 72.651(1)
_cell_angle_beta 83.444(1)
_cell_angle_gamma 80.124(1)
_cell_formula_units_Z 2
_cell_length_a 9.412(1)
_cell_length_b 13.128(1)
_cell_length_c 18.731(1)
_cell_measurement_reflns_used 5135
_cell_measurement_temperature 150.0(1)
_cell_measurement_theta_max 27.485
_cell_measurement_theta_min 2.910
_cell_volume 2171.5(3)
_computing_structure_refinement 'SHELXL-97 (Sheldrick, 1997)'
_computing_structure_solution 'SHELXS-97 (Sheldrick, 1990)'
_diffrn_ambient_temperature 150.0(1)
_diffrn_measured_fraction_theta_full 0.988
_diffrn_measured_fraction_theta_max 0.988
_diffrn_measurement_device_type KappaCCD
_diffrn_measurement_method 'phi and omega scans'
_diffrn_radiation_monochromator graphite
_diffrn_radiation_source 'fine-focus sealed tube'
_diffrn_radiation_type MoK\a
_diffrn_radiation_wavelength 0.71069
_diffrn_reflns_av_R_equivalents 0.0422
_diffrn_reflns_av_sigmaI/netI 0.0805
_diffrn_reflns_limit_h_max 11
_diffrn_reflns_limit_h_min -10
_diffrn_reflns_limit_k_max 15
_diffrn_reflns_limit_k_min -15
_diffrn_reflns_limit_l_max 21
_diffrn_reflns_limit_l_min -22
_diffrn_reflns_number 16829
_diffrn_reflns_theta_full 25.35
_diffrn_reflns_theta_max 25.35
_diffrn_reflns_theta_min 3.03
_exptl_absorpt_coefficient_mu 0.506
_exptl_absorpt_correction_T_max 0.9703
_exptl_absorpt_correction_T_min 0.8968
_exptl_absorpt_correction_type multi-scan
_exptl_crystal_colour pink
_exptl_crystal_density_diffrn 1.365
_exptl_crystal_density_method 'not measured'
_exptl_crystal_description needle
_exptl_crystal_F_000 934
_exptl_crystal_size_max 0.22
_exptl_crystal_size_mid 0.10
_exptl_crystal_size_min 0.06
_refine_diff_density_max 1.032
_refine_diff_density_min -0.726
_refine_diff_density_rms 0.100
_refine_ls_extinction_method none
_refine_ls_goodness_of_fit_ref 1.035
_refine_ls_hydrogen_treatment mixed
_refine_ls_matrix_type full
_refine_ls_number_parameters 528
_refine_ls_number_reflns 7856
_refine_ls_number_restraints 0
_refine_ls_restrained_S_all 1.035
_refine_ls_R_factor_all 0.1129
_refine_ls_R_factor_gt 0.0733
_refine_ls_shift/su_max 0.000
_refine_ls_shift/su_mean 0.000
_refine_ls_structure_factor_coef Fsqd
_refine_ls_weighting_details 'calc w=1/[\s^2^(Fo^2^)+(0.1059P)^2^+6.3290P] where P=(Fo^2^+2Fc^2^)/3'
_refine_ls_weighting_scheme calc
_refine_ls_wR_factor_gt 0.2047
_refine_ls_wR_factor_ref 0.2261
_reflns_number_gt 5263
_reflns_number_total 7856
_reflns_threshold_expression >2sigma(I)
_cod_data_source_file b904619dsup1.cif
_cod_data_source_block ckl-122
_cod_depositor_comments
;
The following automatic conversions were performed:

'_symmetry_cell_setting' value 'Triclinic' changed to 'triclinic'
according to /home/saulius/struct/CIF-dictionaries/cif_core.dic
dictionary named 'cif_core.dic' version 2.4.2 from 2011-04-26.

Automatic conversion script
Id: cif_fix_values 1891 2012-01-12 08:04:46Z andrius 
;
_cod_original_sg_symbol_H-M 'P-1 '
_cod_database_code 7053810

loop_
_symmetry_equiv_pos_as_xyz
'x, y, z'
'-x, -y, -z'

loop_
_atom_site_label
_atom_site_type_symbol
_atom_site_fract_x
_atom_site_fract_y
_atom_site_fract_z
_atom_site_U_iso_or_equiv
_atom_site_adp_type
_atom_site_occupancy
_atom_site_symmetry_multiplicity
_atom_site_calc_flag
_atom_site_refinement_flags
Cl1 Cl -0.16034(13) 0.30242(10) 0.91754(6) 0.0253(3) Uani 1 1 d .
Cl2 Cl -0.28996(13) 0.37569(10) 0.66948(6) 0.0259(3) Uani 1 1 d .
Cr1 Cr -0.20081(10) 0.33972(7) 0.78885(5) 0.0330(3) Uani 1 1 d .
P1 P 0.08317(16) 0.45490(12) 0.75729(8) 0.0315(4) Uani 1 1 d .
P2 P 0.12026(16) 0.22464(12) 0.76464(8) 0.0322(4) Uani 1 1 d .
O1 O -0.3607(4) 0.4645(3) 0.8037(2) 0.0435(10) Uani 1 1 d .
O2 O -0.3177(4) 0.2094(3) 0.8201(2) 0.0408(10) Uani 1 1 d .
O3 O 0.3918(6) 0.2774(4) 1.0058(3) 0.0632(14) Uani 1 1 d .
N1 N -0.0918(5) 0.4669(4) 0.7530(2) 0.0319(10) Uani 1 1 d .
N2 N -0.0526(5) 0.2217(4) 0.7679(3) 0.0354(11) Uani 1 1 d .
C1 C 0.1574(6) 0.3256(5) 0.7982(3) 0.0350(13) Uani 1 1 d .
H1 H 0.164(7) 0.305(5) 0.856(4) 0.042 Uiso 1 1 d .
C2 C 0.1703(6) 0.5017(4) 0.6647(3) 0.0329(12) Uani 1 1 d .
C3 C 0.0951(7) 0.5192(4) 0.6005(3) 0.0357(13) Uani 1 1 d .
H3 H -0.0038 0.5100 0.6050 0.043 Uiso 1 1 calc R
C4 C 0.1670(7) 0.5497(5) 0.5309(3) 0.0402(14) Uani 1 1 d .
H4 H 0.1173 0.5604 0.4873 0.048 Uiso 1 1 calc R
C5 C 0.3099(7) 0.5650(5) 0.5236(3) 0.0405(14) Uani 1 1 d .
H5 H 0.3572 0.5881 0.4752 0.049 Uiso 1 1 calc R
C6 C 0.3837(7) 0.5468(5) 0.5866(3) 0.0443(15) Uani 1 1 d .
H6 H 0.4825 0.5562 0.5818 0.053 Uiso 1 1 calc R
C7 C 0.3138(7) 0.5146(5) 0.6572(3) 0.0388(14) Uani 1 1 d .
H7 H 0.3653 0.5014 0.7006 0.047 Uiso 1 1 calc R
C8 C 0.1242(6) 0.5389(5) 0.8112(3) 0.0355(13) Uani 1 1 d .
C9 C 0.1184(7) 0.5004(5) 0.8897(3) 0.0394(14) Uani 1 1 d .
H9 H 0.0956 0.4300 0.9141 0.047 Uiso 1 1 calc R
C10 C 0.1460(7) 0.5646(5) 0.9314(3) 0.0429(15) Uani 1 1 d .
H10 H 0.1445 0.5376 0.9845 0.051 Uiso 1 1 calc R
C11 C 0.1757(7) 0.6674(5) 0.8966(3) 0.0440(15) Uani 1 1 d .
H11 H 0.1938 0.7113 0.9258 0.053 Uiso 1 1 calc R
C12 C 0.1795(7) 0.7070(5) 0.8203(4) 0.0423(15) Uani 1 1 d .
H12 H 0.1994 0.7784 0.7968 0.051 Uiso 1 1 calc R
C13 C 0.1547(6) 0.6440(5) 0.7771(3) 0.0379(14) Uani 1 1 d .
H13 H 0.1582 0.6719 0.7241 0.045 Uiso 1 1 calc R
C14 C -0.1856(6) 0.5656(5) 0.7308(3) 0.0348(13) Uani 1 1 d .
C15 C -0.1477(7) 0.6637(5) 0.6859(3) 0.0368(13) Uani 1 1 d .
H15 H -0.0496 0.6690 0.6687 0.044 Uiso 1 1 calc R
C16 C -0.2517(7) 0.7535(5) 0.6659(3) 0.0428(15) Uani 1 1 d .
H16 H -0.2238 0.8194 0.6344 0.051 Uiso 1 1 calc R
C17 C -0.3949(7) 0.7496(5) 0.6908(4) 0.0455(15) Uani 1 1 d .
H17 H -0.4647 0.8123 0.6768 0.055 Uiso 1 1 calc R
C18 C -0.4366(7) 0.6529(5) 0.7367(4) 0.0431(15) Uani 1 1 d .
H18 H -0.5349 0.6483 0.7538 0.052 Uiso 1 1 calc R
C19 C -0.3313(6) 0.5638(4) 0.7568(3) 0.0339(13) Uani 1 1 d .
C20 C -0.4838(7) 0.4623(6) 0.8586(4) 0.0557(18) Uani 1 1 d .
H20A H -0.5008 0.5295 0.8730 0.084 Uiso 1 1 calc R
H20B H -0.4635 0.4011 0.9031 0.084 Uiso 1 1 calc R
H20C H -0.5699 0.4548 0.8368 0.084 Uiso 1 1 calc R
C21 C 0.1981(6) 0.2396(4) 0.6703(3) 0.0356(13) Uani 1 1 d .
C22 C 0.1115(7) 0.2517(5) 0.6120(3) 0.0432(15) Uani 1 1 d .
H22 H 0.0104 0.2507 0.6219 0.052 Uiso 1 1 calc R
C23 C 0.1733(8) 0.2651(5) 0.5390(3) 0.0472(16) Uani 1 1 d .
H23 H 0.1143 0.2730 0.4993 0.057 Uiso 1 1 calc R
C24 C 0.3181(9) 0.2671(5) 0.5248(4) 0.0521(18) Uani 1 1 d .
H24 H 0.3595 0.2764 0.4749 0.063 Uiso 1 1 calc R
C25 C 0.4049(8) 0.2556(5) 0.5816(4) 0.0512(18) Uani 1 1 d .
H25 H 0.5060 0.2562 0.5709 0.061 Uiso 1 1 calc R
C26 C 0.3462(7) 0.2432(5) 0.6546(4) 0.0437(15) Uani 1 1 d .
H26 H 0.4061 0.2373 0.6936 0.052 Uiso 1 1 calc R
C27 C 0.1989(6) 0.0966(5) 0.8240(3) 0.0374(14) Uani 1 1 d .
C28 C 0.1512(7) 0.0717(5) 0.8995(3) 0.0437(15) Uani 1 1 d .
H28 H 0.0825 0.1218 0.9176 0.052 Uiso 1 1 calc R
C29 C 0.2043(8) -0.0266(5) 0.9483(4) 0.0516(17) Uani 1 1 d .
H29 H 0.1702 -0.0441 0.9996 0.062 Uiso 1 1 calc R
C30 C 0.3068(7) -0.0994(5) 0.9226(4) 0.0488(17) Uani 1 1 d .
H30 H 0.3456 -0.1652 0.9566 0.059 Uiso 1 1 calc R
C31 C 0.3525(7) -0.0756(5) 0.8468(4) 0.0457(16) Uani 1 1 d .
H31 H 0.4210 -0.1258 0.8287 0.055 Uiso 1 1 calc R
C32 C 0.2980(7) 0.0212(5) 0.7981(4) 0.0403(14) Uani 1 1 d .
H32 H 0.3281 0.0367 0.7463 0.048 Uiso 1 1 calc R
C33 C -0.1131(7) 0.1344(4) 0.7597(3) 0.0357(13) Uani 1 1 d .
C34 C -0.2584(7) 0.1292(5) 0.7859(3) 0.0376(14) Uani 1 1 d .
C35 C -0.3332(7) 0.0520(5) 0.7792(4) 0.0481(16) Uani 1 1 d .
H35 H -0.4319 0.0517 0.7968 0.058 Uiso 1 1 calc R
C36 C -0.2619(8) -0.0254(5) 0.7463(4) 0.0528(18) Uani 1 1 d .
H36 H -0.3124 -0.0792 0.7409 0.063 Uiso 1 1 calc R
C37 C -0.1178(8) -0.0257(5) 0.7210(4) 0.0478(16) Uani 1 1 d .
H37 H -0.0692 -0.0799 0.6991 0.057 Uiso 1 1 calc R
C38 C -0.0443(7) 0.0547(5) 0.7278(3) 0.0419(15) Uani 1 1 d .
H38 H 0.0545 0.0546 0.7103 0.050 Uiso 1 1 calc R
C39 C -0.4469(8) 0.1921(6) 0.8688(4) 0.0566(19) Uani 1 1 d .
H39A H -0.5315 0.2139 0.8388 0.085 Uiso 1 1 calc R
H39B H -0.4557 0.2352 0.9042 0.085 Uiso 1 1 calc R
H39C H -0.4414 0.1155 0.8966 0.085 Uiso 1 1 calc R
C40 C 0.3664(9) 0.3288(7) 1.0647(4) 0.065(2) Uani 1 1 d .
H40A H 0.3560 0.4082 1.0434 0.078 Uiso 1 1 calc R
H40B H 0.4479 0.3053 1.0977 0.078 Uiso 1 1 calc R
C41 C 0.2274(10) 0.2952(7) 1.1084(4) 0.074(2) Uani 1 1 d .
H41A H 0.2455 0.2558 1.1613 0.088 Uiso 1 1 calc R
H41B H 0.1536 0.3592 1.1073 0.088 Uiso 1 1 calc R
C42 C 0.1772(9) 0.2226(8) 1.0696(4) 0.074(2) Uani 1 1 d .
H42A H 0.1394 0.1602 1.1064 0.088 Uiso 1 1 calc R
H42B H 0.1017 0.2628 1.0348 0.088 Uiso 1 1 calc R
C43 C 0.3143(8) 0.1874(7) 1.0279(4) 0.064(2) Uani 1 1 d .
H43A H 0.3715 0.1238 1.0607 0.077 Uiso 1 1 calc R
H43B H 0.2920 0.1685 0.9834 0.077 Uiso 1 1 calc R
O4 O 0.188(2) 0.8682(9) 0.6123(7) 0.217(8) Uani 1 1 d .
C44 C 0.1407(18) 0.8330(10) 0.5605(11) 0.143(6) Uani 1 1 d .
H44A H 0.0337 0.8451 0.5623 0.172 Uiso 1 1 calc R
H44B H 0.1749 0.7550 0.5685 0.172 Uiso 1 1 calc R
C45 C 0.2023(19) 0.8972(14) 0.4872(7) 0.152(7) Uani 1 1 d .
H45A H 0.1278 0.9511 0.4579 0.182 Uiso 1 1 calc R
H45B H 0.2548 0.8510 0.4567 0.182 Uiso 1 1 calc R
C46 C 0.305(2) 0.9499(15) 0.5190(15) 0.196(10) Uani 1 1 d .
H46A H 0.4018 0.9055 0.5228 0.236 Uiso 1 1 calc R
H46B H 0.3158 1.0224 0.4847 0.236 Uiso 1 1 calc R
C47 C 0.255(3) 0.9583(17) 0.5843(11) 0.187(9) Uani 1 1 d .
H47A H 0.1850 1.0250 0.5805 0.225 Uiso 1 1 calc R
H47B H 0.3333 0.9572 0.6156 0.225 Uiso 1 1 calc R

loop_
_atom_site_aniso_label
_atom_site_aniso_U_11
_atom_site_aniso_U_22
_atom_site_aniso_U_33
_atom_site_aniso_U_23
_atom_site_aniso_U_13
_atom_site_aniso_U_12
Cl1 0.0256(7) 0.0326(7) 0.0176(6) -0.0053(5) 0.0010(5) -0.0090(5)
Cl2 0.0251(7) 0.0325(7) 0.0195(6) -0.0067(5) -0.0079(5) 0.0002(5)
Cr1 0.0291(5) 0.0384(5) 0.0321(5) -0.0103(4) 0.0012(4) -0.0084(4)
P1 0.0285(8) 0.0354(8) 0.0304(7) -0.0084(6) 0.0006(6) -0.0075(6)
P2 0.0285(8) 0.0336(8) 0.0335(8) -0.0077(6) -0.0020(6) -0.0051(6)
O1 0.033(2) 0.043(2) 0.051(3) -0.011(2) 0.0117(19) -0.0068(19)
O2 0.035(2) 0.044(2) 0.047(2) -0.0174(19) 0.0105(19) -0.0150(19)
O3 0.067(4) 0.075(3) 0.053(3) -0.026(3) 0.016(3) -0.024(3)
N1 0.025(2) 0.036(3) 0.034(2) -0.011(2) -0.004(2) -0.003(2)
N2 0.032(3) 0.042(3) 0.033(3) -0.010(2) 0.000(2) -0.011(2)
C1 0.032(3) 0.036(3) 0.040(3) -0.015(3) -0.006(3) -0.004(3)
C2 0.029(3) 0.036(3) 0.035(3) -0.010(2) -0.004(2) -0.006(2)
C3 0.036(3) 0.037(3) 0.034(3) -0.011(2) 0.000(3) -0.007(3)
C4 0.047(4) 0.042(3) 0.031(3) -0.012(3) -0.002(3) -0.003(3)
C5 0.046(4) 0.044(3) 0.029(3) -0.007(3) 0.006(3) -0.009(3)
C6 0.036(4) 0.055(4) 0.040(4) -0.010(3) 0.010(3) -0.016(3)
C7 0.037(3) 0.043(3) 0.036(3) -0.011(3) 0.000(3) -0.007(3)
C8 0.032(3) 0.039(3) 0.037(3) -0.012(3) -0.001(3) -0.006(3)
C9 0.042(4) 0.041(3) 0.038(3) -0.016(3) 0.002(3) -0.007(3)
C10 0.045(4) 0.054(4) 0.035(3) -0.019(3) 0.000(3) -0.009(3)
C11 0.042(4) 0.053(4) 0.043(4) -0.023(3) 0.000(3) -0.007(3)
C12 0.041(4) 0.040(3) 0.050(4) -0.016(3) 0.000(3) -0.011(3)
C13 0.030(3) 0.047(3) 0.037(3) -0.011(3) 0.000(3) -0.010(3)
C14 0.035(3) 0.040(3) 0.029(3) -0.011(2) -0.002(2) -0.003(3)
C15 0.037(3) 0.038(3) 0.035(3) -0.008(3) -0.003(3) -0.009(3)
C16 0.051(4) 0.035(3) 0.042(3) -0.010(3) -0.004(3) -0.005(3)
C17 0.038(4) 0.039(3) 0.058(4) -0.016(3) -0.006(3) 0.003(3)
C18 0.030(3) 0.049(4) 0.053(4) -0.022(3) -0.001(3) -0.001(3)
C19 0.032(3) 0.035(3) 0.035(3) -0.011(3) -0.003(2) -0.002(3)
C20 0.036(4) 0.068(5) 0.060(4) -0.023(4) 0.020(3) -0.006(3)
C21 0.036(3) 0.032(3) 0.038(3) -0.009(2) 0.003(3) -0.007(3)
C22 0.044(4) 0.042(3) 0.043(4) -0.013(3) 0.000(3) -0.005(3)
C23 0.059(5) 0.051(4) 0.032(3) -0.014(3) 0.003(3) -0.007(3)
C24 0.072(5) 0.050(4) 0.036(4) -0.016(3) 0.015(3) -0.019(4)
C25 0.044(4) 0.056(4) 0.053(4) -0.020(3) 0.021(3) -0.012(3)
C26 0.037(4) 0.047(4) 0.048(4) -0.013(3) 0.001(3) -0.011(3)
C27 0.029(3) 0.041(3) 0.044(3) -0.011(3) -0.005(3) -0.011(3)
C28 0.045(4) 0.043(3) 0.040(3) -0.005(3) -0.004(3) -0.008(3)
C29 0.053(4) 0.049(4) 0.046(4) -0.003(3) -0.004(3) -0.008(3)
C30 0.048(4) 0.036(3) 0.060(4) -0.001(3) -0.017(3) -0.013(3)
C31 0.037(4) 0.038(3) 0.060(4) -0.008(3) -0.005(3) -0.008(3)
C32 0.038(4) 0.039(3) 0.044(3) -0.010(3) -0.002(3) -0.010(3)
C33 0.039(3) 0.034(3) 0.034(3) -0.009(2) -0.004(3) -0.006(3)
C34 0.035(3) 0.040(3) 0.039(3) -0.013(3) -0.003(3) -0.007(3)
C35 0.039(4) 0.057(4) 0.051(4) -0.016(3) 0.006(3) -0.018(3)
C36 0.058(5) 0.045(4) 0.064(4) -0.024(3) 0.002(4) -0.020(3)
C37 0.048(4) 0.042(4) 0.058(4) -0.019(3) -0.005(3) -0.009(3)
C38 0.039(4) 0.045(3) 0.043(3) -0.011(3) -0.001(3) -0.010(3)
C39 0.042(4) 0.077(5) 0.061(4) -0.033(4) 0.022(3) -0.028(4)
C40 0.062(5) 0.067(5) 0.066(5) -0.023(4) -0.019(4) 0.010(4)
C41 0.084(6) 0.076(5) 0.050(4) -0.019(4) 0.011(4) 0.010(5)
C42 0.056(5) 0.100(6) 0.054(5) -0.014(4) 0.002(4) 0.000(5)
C43 0.051(5) 0.084(6) 0.064(5) -0.031(4) 0.003(4) -0.014(4)
O4 0.39(2) 0.086(7) 0.120(9) -0.008(6) 0.085(11) -0.004(10)
C44 0.158(14) 0.081(8) 0.194(17) -0.041(10) 0.037(12) -0.056(9)
C45 0.170(15) 0.193(15) 0.068(7) -0.046(9) -0.022(8) 0.063(13)
C46 0.147(16) 0.163(16) 0.31(3) -0.117(17) 0.095(18) -0.080(13)
C47 0.24(2) 0.171(18) 0.140(15) -0.072(14) -0.040(15) 0.064(17)

loop_
_atom_type_symbol
_atom_type_description
_atom_type_scat_dispersion_real
_atom_type_scat_dispersion_imag
_atom_type_scat_source
C C 0.0033 0.0016 'International Tables Vol C Tables 4.2.6.8 and 6.1.1.4'
H H 0.0000 0.0000 'International Tables Vol C Tables 4.2.6.8 and 6.1.1.4'
N N 0.0061 0.0033 'International Tables Vol C Tables 4.2.6.8 and 6.1.1.4'
O O 0.0106 0.0060 'International Tables Vol C Tables 4.2.6.8 and 6.1.1.4'
P P 0.1023 0.0942 'International Tables Vol C Tables 4.2.6.8 and 6.1.1.4'
Cr Cr 0.3209 0.6236 'International Tables Vol C Tables 4.2.6.8 and 6.1.1.4'
Cl Cl 0.1484 0.1585 'International Tables Vol C Tables 4.2.6.8 and 6.1.1.4'

loop_
_geom_angle_atom_site_label_1
_geom_angle_atom_site_label_2
_geom_angle_atom_site_label_3
_geom_angle
N2 Cr1 N1 101.55(19)
N2 Cr1 O1 176.14(19)
N1 Cr1 O1 78.71(17)
N2 Cr1 O2 78.38(17)
N1 Cr1 O2 176.84(18)
O1 Cr1 O2 101.14(16)
N2 Cr1 Cl2 90.35(14)
N1 Cr1 Cl2 91.63(14)
O1 Cr1 Cl2 85.79(13)
O2 Cr1 Cl2 85.21(12)
N2 Cr1 Cl1 96.83(14)
N1 Cr1 Cl1 95.64(14)
O1 Cr1 Cl1 86.96(13)
O2 Cr1 Cl1 87.51(12)
Cl2 Cr1 Cl1 168.55(6)
N1 P1 C1 112.3(3)
N1 P1 C2 110.7(3)
C1 P1 C2 109.2(3)
N1 P1 C8 110.0(3)
C1 P1 C8 108.0(3)
C2 P1 C8 106.4(3)
N2 P2 C1 112.0(3)
N2 P2 C21 110.1(3)
C1 P2 C21 110.6(3)
N2 P2 C27 106.9(3)
C1 P2 C27 108.3(3)
C21 P2 C27 108.8(3)
C19 O1 C20 118.5(5)
C19 O1 Cr1 111.3(3)
C20 O1 Cr1 129.9(4)
C34 O2 C39 117.3(4)
C34 O2 Cr1 112.3(3)
C39 O2 Cr1 130.4(4)
C43 O3 C40 107.4(6)
C14 N1 P1 125.3(4)
C14 N1 Cr1 112.0(4)
P1 N1 Cr1 122.5(3)
C33 N2 P2 124.0(4)
C33 N2 Cr1 113.4(4)
P2 N2 Cr1 122.6(3)
P1 C1 P2 118.5(4)
P1 C1 H1 116(3)
P2 C1 H1 115(3)
C7 C2 C3 119.8(5)
C7 C2 P1 119.6(4)
C3 C2 P1 120.5(4)
C4 C3 C2 119.0(6)
C4 C3 H3 120.5
C2 C3 H3 120.5
C3 C4 C5 121.1(6)
C3 C4 H4 119.4
C5 C4 H4 119.4
C6 C5 C4 119.8(5)
C6 C5 H5 120.1
C4 C5 H5 120.1
C5 C6 C7 120.0(6)
C5 C6 H6 120.0
C7 C6 H6 120.0
C2 C7 C6 120.4(6)
C2 C7 H7 119.8
C6 C7 H7 119.8
C13 C8 C9 118.5(5)
C13 C8 P1 121.9(4)
C9 C8 P1 119.5(4)
C10 C9 C8 120.0(6)
C10 C9 H9 120.0
C8 C9 H9 120.0
C11 C10 C9 120.3(6)
C11 C10 H10 119.8
C9 C10 H10 119.8
C12 C11 C10 120.5(6)
C12 C11 H11 119.8
C10 C11 H11 119.8
C11 C12 C13 120.4(6)
C11 C12 H12 119.8
C13 C12 H12 119.8
C12 C13 C8 120.2(6)
C12 C13 H13 119.9
C8 C13 H13 119.9
C15 C14 C19 117.1(5)
C15 C14 N1 126.5(5)
C19 C14 N1 116.4(5)
C16 C15 C14 120.6(6)
C16 C15 H15 119.7
C14 C15 H15 119.7
C17 C16 C15 121.4(6)
C17 C16 H16 119.3
C15 C16 H16 119.3
C16 C17 C18 119.5(6)
C16 C17 H17 120.2
C18 C17 H17 120.2
C19 C18 C17 118.5(6)
C19 C18 H18 120.8
C17 C18 H18 120.8
C18 C19 O1 123.1(5)
C18 C19 C14 122.8(5)
O1 C19 C14 114.1(5)
O1 C20 H20A 109.5
O1 C20 H20B 109.5
H20A C20 H20B 109.5
O1 C20 H20C 109.5
H20A C20 H20C 109.5
H20B C20 H20C 109.5
C22 C21 C26 119.4(5)
C22 C21 P2 120.7(5)
C26 C21 P2 119.8(5)
C21 C22 C23 119.9(6)
C21 C22 H22 120.0
C23 C22 H22 120.0
C24 C23 C22 120.1(7)
C24 C23 H23 120.0
C22 C23 H23 120.0
C23 C24 C25 120.7(6)
C23 C24 H24 119.7
C25 C24 H24 119.7
C24 C25 C26 120.5(6)
C24 C25 H25 119.7
C26 C25 H25 119.7
C25 C26 C21 119.4(6)
C25 C26 H26 120.3
C21 C26 H26 120.3
C28 C27 C32 119.3(6)
C28 C27 P2 116.6(5)
C32 C27 P2 124.1(5)
C29 C28 C27 119.8(6)
C29 C28 H28 120.1
C27 C28 H28 120.1
C30 C29 C28 120.5(6)
C30 C29 H29 119.7
C28 C29 H29 119.7
C29 C30 C31 119.7(6)
C29 C30 H30 120.1
C31 C30 H30 120.1
C32 C31 C30 119.7(6)
C32 C31 H31 120.1
C30 C31 H31 120.1
C31 C32 C27 120.8(6)
C31 C32 H32 119.6
C27 C32 H32 119.6
C38 C33 C34 116.9(5)
C38 C33 N2 126.8(5)
C34 C33 N2 116.3(5)
C35 C34 O2 123.6(5)
C35 C34 C33 123.0(6)
O2 C34 C33 113.3(5)
C34 C35 C36 118.6(6)
C34 C35 H35 120.7
C36 C35 H35 120.7
C35 C36 C37 120.9(6)
C35 C36 H36 119.6
C37 C36 H36 119.6
C36 C37 C38 119.5(6)
C36 C37 H37 120.3
C38 C37 H37 120.3
C33 C38 C37 121.2(6)
C33 C38 H38 119.4
C37 C38 H38 119.4
O2 C39 H39A 109.5
O2 C39 H39B 109.5
H39A C39 H39B 109.5
O2 C39 H39C 109.5
H39A C39 H39C 109.5
H39B C39 H39C 109.5
O3 C40 C41 106.4(7)
O3 C40 H40A 110.4
C41 C40 H40A 110.4
O3 C40 H40B 110.4
C41 C40 H40B 110.4
H40A C40 H40B 108.6
C42 C41 C40 105.6(6)
C42 C41 H41A 110.6
C40 C41 H41A 110.6
C42 C41 H41B 110.6
C40 C41 H41B 110.6
H41A C41 H41B 108.8
C43 C42 C41 102.2(7)
C43 C42 H42A 111.3
C41 C42 H42A 111.3
C43 C42 H42B 111.3
C41 C42 H42B 111.3
H42A C42 H42B 109.2
O3 C43 C42 105.5(7)
O3 C43 H43A 110.6
C42 C43 H43A 110.6
O3 C43 H43B 110.6
C42 C43 H43B 110.6
H43A C43 H43B 108.8
C44 O4 C47 114.8(13)
O4 C44 C45 105.2(12)
O4 C44 H44A 110.7
C45 C44 H44A 110.7
O4 C44 H44B 110.7
C45 C44 H44B 110.7
H44A C44 H44B 108.8
C44 C45 C46 97.3(12)
C44 C45 H45A 112.3
C46 C45 H45A 112.3
C44 C45 H45B 112.3
C46 C45 H45B 112.3
H45A C45 H45B 109.9
C47 C46 C45 110.0(16)
C47 C46 H46A 109.7
C45 C46 H46A 109.7
C47 C46 H46B 109.7
C45 C46 H46B 109.7
H46A C46 H46B 108.2
C46 C47 O4 101.9(16)
C46 C47 H47A 111.4
O4 C47 H47A 111.4
C46 C47 H47B 111.4
O4 C47 H47B 111.4
H47A C47 H47B 109.3

loop_
_geom_bond_atom_site_label_1
_geom_bond_atom_site_label_2
_geom_bond_distance
Cl1 Cr1 2.3742(15)
Cl2 Cr1 2.3641(15)
Cr1 N2 1.999(5)
Cr1 N1 2.013(4)
Cr1 O1 2.087(4)
Cr1 O2 2.094(4)
P1 N1 1.636(5)
P1 C1 1.702(6)
P1 C2 1.808(6)
P1 C8 1.813(6)
P2 N2 1.628(5)
P2 C1 1.726(6)
P2 C21 1.802(6)
P2 C27 1.804(6)
O1 C19 1.389(7)
O1 C20 1.457(7)
O2 C34 1.396(7)
O2 C39 1.443(7)
O3 C43 1.426(9)
O3 C40 1.434(9)
N1 C14 1.415(7)
N2 C33 1.418(7)
C1 H1 1.04(6)
C2 C7 1.376(8)
C2 C3 1.406(8)
C3 C4 1.377(8)
C3 H3 0.9500
C4 C5 1.379(9)
C4 H4 0.9500
C5 C6 1.378(9)
C5 H5 0.9500
C6 C7 1.386(8)
C6 H6 0.9500
C7 H7 0.9500
C8 C13 1.400(8)
C8 C9 1.402(8)
C9 C10 1.381(8)
C9 H9 0.9500
C10 C11 1.374(9)
C10 H10 0.9500
C11 C12 1.366(9)
C11 H11 0.9500
C12 C13 1.378(8)
C12 H12 0.9500
C13 H13 0.9500
C14 C15 1.391(8)
C14 C19 1.404(8)
C15 C16 1.383(9)
C15 H15 0.9500
C16 C17 1.380(9)
C16 H16 0.9500
C17 C18 1.396(9)
C17 H17 0.9500
C18 C19 1.384(8)
C18 H18 0.9500
C20 H20A 0.9800
C20 H20B 0.9800
C20 H20C 0.9800
C21 C22 1.391(9)
C21 C26 1.397(8)
C22 C23 1.396(8)
C22 H22 0.9500
C23 C24 1.362(10)
C23 H23 0.9500
C24 C25 1.373(10)
C24 H24 0.9500
C25 C26 1.389(9)
C25 H25 0.9500
C26 H26 0.9500
C27 C28 1.391(8)
C27 C32 1.397(9)
C28 C29 1.390(9)
C28 H28 0.9500
C29 C30 1.388(10)
C29 H29 0.9500
C30 C31 1.394(9)
C30 H30 0.9500
C31 C32 1.379(9)
C31 H31 0.9500
C32 H32 0.9500
C33 C38 1.387(8)
C33 C34 1.405(8)
C34 C35 1.372(8)
C35 C36 1.381(9)
C35 H35 0.9500
C36 C37 1.385(10)
C36 H36 0.9500
C37 C38 1.399(8)
C37 H37 0.9500
C38 H38 0.9500
C39 H39A 0.9800
C39 H39B 0.9800
C39 H39C 0.9800
C40 C41 1.522(12)
C40 H40A 0.9900
C40 H40B 0.9900
C41 C42 1.518(12)
C41 H41A 0.9900
C41 H41B 0.9900
C42 C43 1.507(11)
C42 H42A 0.9900
C42 H42B 0.9900
C43 H43A 0.9900
C43 H43B 0.9900
O4 C44 1.34(2)
O4 C47 1.37(2)
C44 C45 1.492(19)
C44 H44A 0.9900
C44 H44B 0.9900
C45 C46 1.54(2)
C45 H45A 0.9900
C45 H45B 0.9900
C46 C47 1.29(2)
C46 H46A 0.9900
C46 H46B 0.9900
C47 H47A 0.9900
C47 H47B 0.9900
